data_4109704
loop_
_publ_author_name
'Alex S. Ionkin'
'William J. Marshall'
'Brian M. Fish'
'Matthew F. Schiffhauer'
'Fredric Davidson'

_publ_section_title
;
 A Stabilized \b-Oxaphosphoniumbetaine: An Elusive Zwitterion
;
_journal_name_full 'Journal of the American Chemical Society'
_journal_page_first 9210
_journal_page_last 9215
_journal_paper_doi 10.1021/ja071644a
_journal_volume 129
_journal_year 2007
_chemical_formula_sum 'C13 H24 F6 I O P'
_chemical_formula_weight 468.19
_chemical_name_systematic
;
 ?
;
_space_group_IT_number 14
_symmetry_cell_setting monoclinic
_symmetry_space_group_name_Hall '-P 2ybc'
_symmetry_space_group_name_H-M 'P 1 21/c 1'
_atom_sites_solution_hydrogens geom
_atom_sites_solution_primary direct
_atom_sites_solution_secondary difmap
_audit_creation_method SHELXL-97
_cell_angle_alpha 90.00
_cell_angle_beta 117.952(2)
_cell_angle_gamma 90.00
_cell_formula_units_Z 8
_cell_length_a 17.242(3)
_cell_length_b 13.711(2)
_cell_length_c 17.917(3)
_cell_measurement_temperature 293(2)
_cell_volume 3741.5(11)
_computing_cell_refinement 'Bruker XSCANS'
_computing_data_collection 'Bruker XSCANS'
_computing_data_reduction 'Bruker SHELXTL'
_computing_molecular_graphics 'Bruker SHELXTL'
_computing_publication_material 'Bruker SHELXTL'
_computing_structure_refinement 'SHELXL-97 (Sheldrick, 1997)'
_computing_structure_solution 'SHELXS-97 (Sheldrick, 1990)'
_diffrn_ambient_temperature 293(2)
_diffrn_measured_fraction_theta_full 0.996
_diffrn_measured_fraction_theta_max 0.996
_diffrn_measurement_device_type 'Bruker P4'
_diffrn_measurement_method '\w scans'
_diffrn_radiation_monochromator graphite
_diffrn_radiation_source 'fine-focus sealed tube'
_diffrn_radiation_type MoK\a
_diffrn_radiation_wavelength 0.71073
_diffrn_reflns_av_R_equivalents 0.0454
_diffrn_reflns_av_sigmaI/netI 0.0322
_diffrn_reflns_limit_h_max 23
_diffrn_reflns_limit_h_min -23
_diffrn_reflns_limit_k_max 18
_diffrn_reflns_limit_k_min -18
_diffrn_reflns_limit_l_max 23
_diffrn_reflns_limit_l_min -23
_diffrn_reflns_number 55819
_diffrn_reflns_theta_full 28.44
_diffrn_reflns_theta_max 28.44
_diffrn_reflns_theta_min 1.34
_exptl_absorpt_coefficient_mu 1.849
_exptl_absorpt_correction_type none
_exptl_crystal_colour colourless
_exptl_crystal_density_diffrn 1.662
_exptl_crystal_description sqprism
_exptl_crystal_F_000 1856
_exptl_crystal_size_max 0.360
_exptl_crystal_size_mid 0.360
_exptl_crystal_size_min 0.280
_refine_diff_density_max 1.561
_refine_diff_density_min -1.568
_refine_diff_density_rms 0.092
_refine_ls_extinction_method none
_refine_ls_goodness_of_fit_ref 1.041
_refine_ls_hydrogen_treatment riding
_refine_ls_matrix_type full
_refine_ls_number_parameters 419
_refine_ls_number_reflns 9395
_refine_ls_number_restraints 0
_refine_ls_restrained_S_all 1.041
_refine_ls_R_factor_all 0.0520
_refine_ls_R_factor_gt 0.0354
_refine_ls_shift/su_max 0.001
_refine_ls_shift/su_mean 0.000
_refine_ls_structure_factor_coef Fsqd
_refine_ls_weighting_details 'calc w=1/[\s^2^(Fo^2^)+(0.0265P)^2^+6.3242P] where P=(Fo^2^+2Fc^2^)/3'
_refine_ls_weighting_scheme calc
_refine_ls_wR_factor_gt 0.0746
_refine_ls_wR_factor_ref 0.0825
_reflns_number_gt 7260
_reflns_number_total 9395
_reflns_threshold_expression >2sigma(I)
_cod_data_source_file ja071644asi20070412_015510_3.cif
_cod_data_source_block 05205
_cod_original_sg_symbol_H-M 'P 1 21 1'
_cod_database_code 4109704

loop_
_symmetry_equiv_pos_as_xyz
'x, y, z'
'-x, y+1/2, -z+1/2'
'-x, -y, -z'
'x, -y-1/2, z-1/2'

loop_
_atom_site_label
_atom_site_type_symbol
_atom_site_fract_x
_atom_site_fract_y
_atom_site_fract_z
_atom_site_U_iso_or_equiv
_atom_site_adp_type
_atom_site_occupancy
_atom_site_symmetry_multiplicity
_atom_site_calc_flag
_atom_site_refinement_flags
P1 P 0.40698(5) 0.74062(6) 0.47247(5) 0.02538(16) Uani 1 1 d .
F1 F 0.23931(16) 0.5863(2) 0.41585(14) 0.0662(8) Uani 1 1 d .
F2 F 0.13830(14) 0.6384(2) 0.29849(15) 0.0584(6) Uani 1 1 d .
F3 F 0.19753(18) 0.49933(18) 0.30483(18) 0.0699(8) Uani 1 1 d .
F4 F 0.18902(13) 0.73163(15) 0.19648(12) 0.0425(5) Uani 1 1 d .
F5 F 0.21315(15) 0.58372(16) 0.17428(12) 0.0525(6) Uani 1 1 d .
F6 F 0.31454(15) 0.6916(2) 0.20923(13) 0.0571(6) Uani 1 1 d .
O1 O 0.35734(17) 0.5764(2) 0.34522(16) 0.0413(6) Uani 1 1 d .
C1' C 0.4249(3) 0.6309(3) 0.5330(2) 0.0462(10) Uani 1 1 d .
H1'A H 0.3782 0.6226 0.5474 0.069 Uiso 1 1 calc R
H1'B H 0.4799 0.6352 0.5837 0.069 Uiso 1 1 calc R
H1'C H 0.4261 0.5761 0.5002 0.069 Uiso 1 1 calc R
C1 C 0.31378(19) 0.7360(2) 0.36557(18) 0.0272(6) Uani 1 1 d .
H1A H 0.2633 0.7627 0.3688 0.033 Uiso 1 1 calc R
H1B H 0.3269 0.7803 0.3307 0.033 Uiso 1 1 calc R
C2 C 0.2849(2) 0.6384(2) 0.31761(18) 0.0290(7) Uani 1 1 d .
C3 C 0.2137(2) 0.5897(3) 0.3333(2) 0.0419(9) Uani 1 1 d .
C4 C 0.2490(2) 0.6615(3) 0.22324(19) 0.0359(8) Uani 1 1 d .
C5 C 0.5082(2) 0.7655(3) 0.4626(2) 0.0398(8) Uani 1 1 d .
C6 C 0.4897(3) 0.8372(4) 0.3908(3) 0.0660(14) Uani 1 1 d .
H6A H 0.5440 0.8560 0.3922 0.099 Uiso 1 1 calc R
H6B H 0.4609 0.8940 0.3974 0.099 Uiso 1 1 calc R
H6C H 0.4525 0.8066 0.3376 0.099 Uiso 1 1 calc R
C7 C 0.5429(3) 0.6689(4) 0.4469(4) 0.091(2) Uani 1 1 d .
H7A H 0.5959 0.6807 0.4433 0.137 Uiso 1 1 calc R
H7B H 0.4996 0.6408 0.3949 0.137 Uiso 1 1 calc R
H7C H 0.5548 0.6248 0.4926 0.137 Uiso 1 1 calc R
C8 C 0.5803(2) 0.8075(3) 0.5461(2) 0.0431(9) Uani 1 1 d .
H8A H 0.6341 0.8132 0.5428 0.065 Uiso 1 1 calc R
H8B H 0.5891 0.7647 0.5918 0.065 Uiso 1 1 calc R
H8C H 0.5628 0.8707 0.5558 0.065 Uiso 1 1 calc R
C9 C 0.3757(2) 0.8366(2) 0.52695(18) 0.0303(7) Uani 1 1 d .
C10 C 0.4411(2) 0.8399(3) 0.6217(2) 0.0490(10) Uani 1 1 d .
H10A H 0.4209 0.8856 0.6494 0.074 Uiso 1 1 calc R
H10B H 0.4976 0.8599 0.6291 0.074 Uiso 1 1 calc R
H10C H 0.4456 0.7763 0.6458 0.074 Uiso 1 1 calc R
C11 C 0.3697(3) 0.9364(3) 0.4868(3) 0.0461(9) Uani 1 1 d .
H11A H 0.3497 0.9838 0.5133 0.069 Uiso 1 1 calc R
H11B H 0.3291 0.9332 0.4276 0.069 Uiso 1 1 calc R
H11C H 0.4266 0.9549 0.4942 0.069 Uiso 1 1 calc R
C12 C 0.2845(2) 0.8114(3) 0.5176(2) 0.0425(9) Uani 1 1 d .
H12A H 0.2694 0.8572 0.5493 0.064 Uiso 1 1 calc R
H12B H 0.2856 0.7468 0.5387 0.064 Uiso 1 1 calc R
H12C H 0.2416 0.8145 0.4591 0.064 Uiso 1 1 calc R
P2 P 0.08955(5) 1.22605(6) 0.02450(4) 0.02294(15) Uani 1 1 d .
F7 F 0.16274(16) 1.00480(18) 0.00275(15) 0.0575(6) Uani 1 1 d .
F8 F 0.30108(16) 1.0203(2) 0.08278(19) 0.0736(8) Uani 1 1 d .
F9 F 0.2293(2) 0.90998(17) 0.1082(2) 0.0794(9) Uani 1 1 d .
F10 F 0.35510(13) 1.10936(18) 0.23135(15) 0.0552(6) Uani 1 1 d .
F11 F 0.30057(14) 0.98447(17) 0.26175(15) 0.0605(7) Uani 1 1 d .
F12 F 0.26146(15) 1.12813(18) 0.27790(13) 0.0539(6) Uani 1 1 d .
O3 O 0.12742(15) 1.04427(19) 0.13498(16) 0.0358(6) Uani 1 1 d .
C13' C 0.0106(2) 1.1347(2) -0.03556(19) 0.0292(7) Uani 1 1 d .
H13C H -0.0031 1.0962 0.0015 0.044 Uiso 1 1 calc R
H13D H 0.0344 1.0934 -0.0631 0.044 Uiso 1 1 calc R
H13E H -0.0419 1.1656 -0.0773 0.044 Uiso 1 1 calc R
C13 C 0.19668(18) 1.1780(2) 0.10161(18) 0.0260(6) Uani 1 1 d .
H13A H 0.2353 1.1822 0.0761 0.031 Uiso 1 1 calc R
H13B H 0.2199 1.2222 0.1495 0.031 Uiso 1 1 calc R
C14 C 0.20545(19) 1.0738(2) 0.13709(19) 0.0275(6) Uani 1 1 d .
C15 C 0.2255(3) 1.0015(3) 0.0828(3) 0.0461(9) Uani 1 1 d .
C16 C 0.2821(2) 1.0737(3) 0.2285(2) 0.0405(8) Uani 1 1 d .
C17 C 0.0417(2) 1.2947(2) 0.0825(2) 0.0330(7) Uani 1 1 d .
C18 C 0.0444(4) 1.2322(4) 0.1521(3) 0.091(2) Uani 1 1 d .
H18A H 0.0223 1.2684 0.1840 0.136 Uiso 1 1 calc R
H18B H 0.1038 1.2126 0.1886 0.136 Uiso 1 1 calc R
H18C H 0.0086 1.1753 0.1284 0.136 Uiso 1 1 calc R
C19 C -0.0526(3) 1.3239(4) 0.0225(3) 0.0647(13) Uani 1 1 d .
H19A H -0.0751 1.3639 0.0520 0.097 Uiso 1 1 calc R
H19B H -0.0881 1.2663 0.0018 0.097 Uiso 1 1 calc R
H19C H -0.0541 1.3597 -0.0242 0.097 Uiso 1 1 calc R
C20 C 0.0933(3) 1.3888(4) 0.1201(4) 0.094(2) Uani 1 1 d .
H20A H 0.0665 1.4243 0.1481 0.141 Uiso 1 1 calc R
H20B H 0.0932 1.4282 0.0757 0.141 Uiso 1 1 calc R
H20C H 0.1527 1.3729 0.1600 0.141 Uiso 1 1 calc R
C21 C 0.1133(2) 1.2965(3) -0.0510(2) 0.0398(9) Uani 1 1 d .
C22 C 0.0299(3) 1.3441(3) -0.1185(3) 0.0571(12) Uani 1 1 d .
H22A H 0.0430 1.3784 -0.1580 0.086 Uiso 1 1 calc R
H22B H 0.0075 1.3891 -0.0923 0.086 Uiso 1 1 calc R
H22C H -0.0133 1.2947 -0.1478 0.086 Uiso 1 1 calc R
C23 C 0.1862(3) 1.3717(4) -0.0073(3) 0.0835(19) Uani 1 1 d .
H23A H 0.2021 1.3990 -0.0475 0.125 Uiso 1 1 calc R
H23B H 0.2365 1.3406 0.0373 0.125 Uiso 1 1 calc R
H23C H 0.1659 1.4226 0.0160 0.125 Uiso 1 1 calc R
C24 C 0.1439(3) 1.2225(4) -0.0973(3) 0.0728(15) Uani 1 1 d .
H24A H 0.1556 1.2563 -0.1378 0.109 Uiso 1 1 calc R
H24B H 0.0987 1.1749 -0.1257 0.109 Uiso 1 1 calc R
H24C H 0.1964 1.1905 -0.0569 0.109 Uiso 1 1 calc R
I1 I 0.371670(15) 0.382426(18) 0.238221(15) 0.04213(7) Uani 1 1 d .
I2 I 0.103619(15) 0.923232(17) 0.283690(13) 0.03580(7) Uani 1 1 d .
H3 H 0.129(3) 1.016(3) 0.172(3) 0.056(14) Uiso 1 1 d .
H1 H 0.351(3) 0.538(4) 0.316(3) 0.069(17) Uiso 1 1 d .

loop_
_atom_site_aniso_label
_atom_site_aniso_U_11
_atom_site_aniso_U_22
_atom_site_aniso_U_33
_atom_site_aniso_U_23
_atom_site_aniso_U_13
_atom_site_aniso_U_12
P1 0.0221(4) 0.0273(4) 0.0212(4) -0.0016(3) 0.0056(3) -0.0034(3)
F1 0.0624(15) 0.099(2) 0.0297(11) 0.0068(12) 0.0150(11) -0.0401(14)
F2 0.0346(12) 0.0828(18) 0.0569(14) 0.0090(13) 0.0206(11) -0.0068(12)
F3 0.0744(17) 0.0484(14) 0.0799(18) -0.0158(13) 0.0304(15) -0.0342(13)
F4 0.0466(12) 0.0463(12) 0.0257(10) 0.0022(9) 0.0096(9) 0.0091(10)
F5 0.0596(14) 0.0502(13) 0.0251(10) -0.0141(9) 0.0011(9) 0.0047(11)
F6 0.0490(13) 0.100(2) 0.0296(11) -0.0028(12) 0.0243(10) -0.0076(13)
O1 0.0364(13) 0.0396(15) 0.0315(13) -0.0100(12) 0.0022(10) 0.0050(11)
C1' 0.049(2) 0.0335(19) 0.0312(18) 0.0039(15) -0.0024(15) -0.0065(16)
C1 0.0264(14) 0.0310(16) 0.0191(13) -0.0004(12) 0.0064(11) -0.0011(12)
C2 0.0282(15) 0.0325(17) 0.0208(14) -0.0033(12) 0.0069(12) -0.0025(13)
C3 0.0408(19) 0.047(2) 0.0276(17) -0.0021(15) 0.0074(15) -0.0148(16)
C4 0.0338(17) 0.045(2) 0.0214(15) -0.0068(14) 0.0070(13) -0.0005(15)
C5 0.0254(16) 0.051(2) 0.044(2) -0.0149(17) 0.0168(15) -0.0054(15)
C6 0.043(2) 0.122(4) 0.040(2) -0.006(2) 0.0254(19) -0.026(3)
C7 0.042(2) 0.089(4) 0.149(5) -0.072(4) 0.050(3) -0.016(3)
C8 0.0260(16) 0.050(2) 0.046(2) -0.0072(17) 0.0108(15) -0.0090(15)
C9 0.0283(15) 0.0398(18) 0.0213(14) -0.0065(13) 0.0103(12) -0.0039(13)
C10 0.0353(19) 0.078(3) 0.0246(17) -0.0165(18) 0.0062(14) -0.0032(19)
C11 0.050(2) 0.0338(19) 0.056(2) -0.0052(17) 0.0259(19) 0.0029(17)
C12 0.0318(17) 0.071(3) 0.0288(17) -0.0047(17) 0.0172(14) -0.0049(17)
P2 0.0217(3) 0.0241(4) 0.0184(3) -0.0003(3) 0.0056(3) -0.0038(3)
F7 0.0617(15) 0.0626(15) 0.0489(13) -0.0240(12) 0.0265(12) 0.0020(12)
F8 0.0509(14) 0.0825(19) 0.104(2) -0.0336(17) 0.0497(15) 0.0002(13)
F9 0.096(2) 0.0298(13) 0.101(2) -0.0071(13) 0.0366(18) 0.0126(13)
F10 0.0264(10) 0.0603(15) 0.0595(14) 0.0127(12) 0.0039(10) -0.0041(10)
F11 0.0439(12) 0.0532(14) 0.0608(15) 0.0297(12) 0.0049(11) 0.0084(11)
F12 0.0494(13) 0.0687(16) 0.0254(10) -0.0034(10) 0.0023(9) -0.0003(11)
O3 0.0284(12) 0.0424(14) 0.0328(13) 0.0112(11) 0.0111(10) -0.0051(10)
C13' 0.0264(15) 0.0314(17) 0.0256(15) -0.0048(13) 0.0087(12) -0.0068(13)
C13 0.0230(14) 0.0252(15) 0.0243(14) 0.0005(12) 0.0065(11) -0.0028(12)
C14 0.0260(14) 0.0266(15) 0.0281(15) 0.0021(12) 0.0112(12) 0.0013(12)
C15 0.042(2) 0.034(2) 0.062(3) -0.0085(18) 0.0246(19) 0.0033(16)
C16 0.0293(17) 0.0379(19) 0.0391(19) 0.0107(16) 0.0035(14) 0.0028(15)
C17 0.0276(15) 0.0319(17) 0.0301(16) -0.0074(13) 0.0058(13) 0.0058(13)
C18 0.147(5) 0.092(4) 0.077(4) 0.030(3) 0.090(4) 0.064(4)
C19 0.037(2) 0.102(4) 0.048(2) -0.002(2) 0.0139(18) 0.026(2)
C20 0.043(2) 0.082(4) 0.135(5) -0.076(4) 0.022(3) -0.008(2)
C21 0.0308(17) 0.051(2) 0.0288(16) 0.0164(15) 0.0068(14) -0.0111(15)
C22 0.041(2) 0.071(3) 0.045(2) 0.033(2) 0.0091(18) -0.003(2)
C23 0.072(3) 0.096(4) 0.049(3) 0.028(3) 0.001(2) -0.054(3)
C24 0.078(3) 0.106(4) 0.058(3) 0.026(3) 0.051(3) 0.011(3)
I1 0.03562(12) 0.04322(14) 0.03505(12) -0.00868(10) 0.00615(9) 0.00460(10)
I2 0.04187(12) 0.04012(13) 0.02801(11) 0.00050(9) 0.01854(9) -0.00196(10)

loop_
_atom_type_symbol
_atom_type_description
_atom_type_scat_dispersion_real
_atom_type_scat_dispersion_imag
_atom_type_scat_source
C C 0.0033 0.0016 'International Tables Vol C Tables 4.2.6.8 and 6.1.1.4'
H H 0.0000 0.0000 'International Tables Vol C Tables 4.2.6.8 and 6.1.1.4'
F F 0.0171 0.0103 'International Tables Vol C Tables 4.2.6.8 and 6.1.1.4'
I I -0.4742 1.8119 'International Tables Vol C Tables 4.2.6.8 and 6.1.1.4'
O O 0.0106 0.0060 'International Tables Vol C Tables 4.2.6.8 and 6.1.1.4'
P P 0.1023 0.0942 'International Tables Vol C Tables 4.2.6.8 and 6.1.1.4'

loop_
_geom_angle_atom_site_label_1
_geom_angle_atom_site_label_2
_geom_angle_atom_site_label_3
_geom_angle
C1' P1 C1 114.84(15)
C1' P1 C9 106.62(18)
C1 P1 C9 104.12(14)
C1' P1 C5 107.86(19)
C1 P1 C5 107.93(16)
C9 P1 C5 115.71(15)
C2 C1 P1 120.5(2)
O1 C2 C3 109.2(3)
O1 C2 C4 110.3(3)
C3 C2 C4 110.3(3)
O1 C2 C1 109.3(2)
C3 C2 C1 110.7(3)
C4 C2 C1 107.1(3)
F3 C3 F2 107.9(3)
F3 C3 F1 107.3(3)
F2 C3 F1 106.3(3)
F3 C3 C2 112.4(3)
F2 C3 C2 112.7(3)
F1 C3 C2 110.0(3)
F4 C4 F6 107.1(3)
F4 C4 F5 107.4(3)
F6 C4 F5 107.2(3)
F4 C4 C2 113.0(3)
F6 C4 C2 109.4(3)
F5 C4 C2 112.5(3)
C6 C5 C7 110.3(4)
C6 C5 C8 109.4(3)
C7 C5 C8 107.2(3)
C6 C5 P1 111.2(3)
C7 C5 P1 108.8(3)
C8 C5 P1 110.0(2)
C11 C9 C10 110.3(3)
C11 C9 C12 108.1(3)
C10 C9 C12 108.0(3)
C11 C9 P1 111.0(2)
C10 C9 P1 110.9(2)
C12 C9 P1 108.4(2)
C13' P2 C13 114.52(14)
C13' P2 C17 106.18(15)
C13 P2 C17 108.37(14)
C13' P2 C21 106.93(15)
C13 P2 C21 104.33(15)
C17 P2 C21 116.83(18)
C14 C13 P2 120.9(2)
O3 C14 C15 107.3(3)
O3 C14 C13 110.6(2)
C15 C14 C13 110.1(3)
O3 C14 C16 111.4(3)
C15 C14 C16 109.5(3)
C13 C14 C16 107.9(3)
F9 C15 F8 107.0(3)
F9 C15 F7 106.6(3)
F8 C15 F7 107.1(4)
F9 C15 C14 112.6(3)
F8 C15 C14 112.8(3)
F7 C15 C14 110.4(3)
F12 C16 F10 108.2(3)
F12 C16 F11 107.4(3)
F10 C16 F11 107.3(3)
F12 C16 C14 110.0(3)
F10 C16 C14 111.4(3)
F11 C16 C14 112.3(3)
C18 C17 C19 110.1(4)
C18 C17 C20 109.4(4)
C19 C17 C20 107.3(4)
C18 C17 P2 109.1(3)
C19 C17 P2 110.2(2)
C20 C17 P2 110.7(3)
C22 C21 C23 111.2(4)
C22 C21 C24 106.7(3)
C23 C21 C24 108.2(4)
C22 C21 P2 110.6(3)
C23 C21 P2 112.7(3)
C24 C21 P2 107.2(3)

loop_
_geom_bond_atom_site_label_1
_geom_bond_atom_site_label_2
_geom_bond_distance
P1 C1' 1.795(3)
P1 C1 1.836(3)
P1 C9 1.863(3)
P1 C5 1.866(3)
F1 C3 1.331(4)
F2 C3 1.329(4)
F3 C3 1.319(4)
F4 C4 1.327(4)
F5 C4 1.334(4)
F6 C4 1.332(4)
O1 C2 1.396(4)
C1 C2 1.541(4)
C2 C3 1.534(5)
C2 C4 1.536(4)
C5 C6 1.530(6)
C5 C7 1.532(6)
C5 C8 1.540(5)
C9 C11 1.526(5)
C9 C10 1.537(4)
C9 C12 1.541(4)
P2 C13' 1.790(3)
P2 C13 1.834(3)
P2 C17 1.858(3)
P2 C21 1.858(3)
F7 C15 1.333(5)
F8 C15 1.329(5)
F9 C15 1.325(5)
F10 C16 1.328(4)
F11 C16 1.333(4)
F12 C16 1.328(5)
O3 C14 1.388(4)
C13 C14 1.542(4)
C14 C15 1.537(5)
C14 C16 1.549(4)
C17 C18 1.497(6)
C17 C19 1.524(5)
C17 C20 1.533(5)
C21 C22 1.525(5)
C21 C23 1.527(5)
C21 C24 1.551(6)

loop_
_geom_torsion_atom_site_label_1
_geom_torsion_atom_site_label_2
_geom_torsion_atom_site_label_3
_geom_torsion_atom_site_label_4
_geom_torsion
C1' P1 C1 C2 -28.8(3)
C9 P1 C1 C2 -145.0(3)
C5 P1 C1 C2 91.5(3)
P1 C1 C2 O1 -28.3(4)
P1 C1 C2 C3 92.0(3)
P1 C1 C2 C4 -147.7(2)
O1 C2 C3 F3 -49.4(4)
C4 C2 C3 F3 72.0(4)
C1 C2 C3 F3 -169.7(3)
O1 C2 C3 F2 -171.5(3)
C4 C2 C3 F2 -50.1(4)
C1 C2 C3 F2 68.1(3)
O1 C2 C3 F1 70.1(4)
C4 C2 C3 F1 -168.6(3)
C1 C2 C3 F1 -50.3(4)
O1 C2 C4 F4 -170.2(3)
C3 C2 C4 F4 69.1(4)
C1 C2 C4 F4 -51.4(4)
O1 C2 C4 F6 -51.1(4)
C3 C2 C4 F6 -171.8(3)
C1 C2 C4 F6 67.7(3)
O1 C2 C4 F5 68.0(4)
C3 C2 C4 F5 -52.7(4)
C1 C2 C4 F5 -173.2(3)
C1' P1 C5 C6 162.2(3)
C1 P1 C5 C6 37.6(3)
C9 P1 C5 C6 -78.5(3)
C1' P1 C5 C7 40.7(4)
C1 P1 C5 C7 -84.0(4)
C9 P1 C5 C7 159.9(3)
C1' P1 C5 C8 -76.4(3)
C1 P1 C5 C8 159.0(3)
C9 P1 C5 C8 42.8(3)
C1' P1 C9 C11 173.1(2)
C1 P1 C9 C11 -65.1(3)
C5 P1 C9 C11 53.2(3)
C1' P1 C9 C10 50.1(3)
C1 P1 C9 C10 171.9(3)
C5 P1 C9 C10 -69.8(3)
C1' P1 C9 C12 -68.4(3)
C1 P1 C9 C12 53.5(3)
C5 P1 C9 C12 171.7(2)
C13' P2 C13 C14 -24.1(3)
C17 P2 C13 C14 94.3(3)
C21 P2 C13 C14 -140.6(3)
P2 C13 C14 O3 -26.7(4)
P2 C13 C14 C15 91.7(3)
P2 C13 C14 C16 -148.8(2)
O3 C14 C15 F9 -56.3(4)
C13 C14 C15 F9 -176.8(3)
C16 C14 C15 F9 64.8(4)
O3 C14 C15 F8 -177.5(3)
C13 C14 C15 F8 62.0(4)
C16 C14 C15 F8 -56.5(4)
O3 C14 C15 F7 62.7(4)
C13 C14 C15 F7 -57.8(4)
C16 C14 C15 F7 -176.3(3)
O3 C14 C16 F12 -55.0(4)
C15 C14 C16 F12 -173.5(3)
C13 C14 C16 F12 66.6(3)
O3 C14 C16 F10 -175.0(3)
C15 C14 C16 F10 66.5(4)
C13 C14 C16 F10 -53.4(4)
O3 C14 C16 F11 64.6(4)
C15 C14 C16 F11 -53.9(4)
C13 C14 C16 F11 -173.8(3)
C13' P2 C17 C18 72.4(4)
C13 P2 C17 C18 -51.0(4)
C21 P2 C17 C18 -168.4(3)
C13' P2 C17 C19 -48.6(3)
C13 P2 C17 C19 -172.1(3)
C21 P2 C17 C19 70.5(3)
C13' P2 C17 C20 -167.1(3)
C13 P2 C17 C20 69.4(3)
C21 P2 C17 C20 -48.0(4)
C13' P2 C21 C22 59.9(3)
C13 P2 C21 C22 -178.4(3)
C17 P2 C21 C22 -58.8(3)
C13' P2 C21 C23 -174.9(3)
C13 P2 C21 C23 -53.2(4)
C17 P2 C21 C23 66.4(4)
C13' P2 C21 C24 -56.0(3)
C13 P2 C21 C24 65.7(3)
C17 P2 C21 C24 -174.7(3)
